data_4347957
loop_
_publ_author_name
'Nakai, Hidetaka'
'Seo, Juncheol'
'Kitagawa, Kazuhiro'
'Goto, Takahiro'
'Nonaka, Kyoshiro'
'Matsumoto, Takahiro'
'Ogo, Seiji'

_publ_section_title
;
 Control of Lanthanide Coordination Environment: Synthesis, Structure, and
 Oxygen-Sensitive Luminescence Properties of an Eight-Coordinate Tb(III)
 Complex.
;
_journal_issue 13
_journal_name_full 'Inorganic chemistry'
_journal_page_first 6609
_journal_page_last 6615
_journal_paper_doi 10.1021/acs.inorgchem.6b00800
_journal_volume 55
_journal_year 2016
_chemical_formula_moiety 'C56 H84 N4 O4'
_chemical_formula_sum 'C56 H84 N4 O4'
_chemical_formula_weight 877.30
_space_group_crystal_system triclinic
_space_group_IT_number 2
_space_group_name_Hall '-P 1'
_space_group_name_H-M_alt 'P -1'
_atom_sites_solution_hydrogens geom
_atom_sites_solution_primary direct
_atom_sites_solution_secondary difmap
_cell_angle_alpha 84.364(8)
_cell_angle_beta 68.693(6)
_cell_angle_gamma 76.419(8)
_cell_formula_units_Z 1
_cell_length_a 10.3798(16)
_cell_length_b 10.4741(18)
_cell_length_c 13.053(2)
_cell_measurement_reflns_used 3944
_cell_measurement_temperature 93
_cell_measurement_theta_max 27.49
_cell_measurement_theta_min 3.30
_cell_volume 1285.0(4)
_computing_cell_refinement CrystalClear
_computing_data_collection 'CrystalClear (Rigaku Inc., 2007)'
_computing_data_reduction CrystalClear
_computing_molecular_graphics 'CrystalStructure 4.1.1'
_computing_publication_material 'CrystalStructure 4.1.1 (Rigaku, 2015)'
_computing_structure_refinement 'SHELXL Version 2014/6 (Sheldrick, 2008)'
_computing_structure_solution 'SIR92 (Altomare, et al., 1994)'
_diffrn_ambient_temperature 93
_diffrn_detector_area_resol_mean 7.111
_diffrn_measured_fraction_theta_full 0.992
_diffrn_measured_fraction_theta_max 0.990
_diffrn_measurement_device_type 'Rigaku Saturn724'
_diffrn_measurement_method \w
_diffrn_radiation_type 'Mo K\a'
_diffrn_radiation_wavelength 0.71075
_diffrn_reflns_av_R_equivalents 0.0254
_diffrn_reflns_Laue_measured_fraction_full 0.992
_diffrn_reflns_Laue_measured_fraction_max 0.990
_diffrn_reflns_limit_h_max 13
_diffrn_reflns_limit_h_min -13
_diffrn_reflns_limit_k_max 13
_diffrn_reflns_limit_k_min -13
_diffrn_reflns_limit_l_max 16
_diffrn_reflns_limit_l_min -16
_diffrn_reflns_number 15605
_diffrn_reflns_point_group_measured_fraction_full 0.992
_diffrn_reflns_point_group_measured_fraction_max 0.990
_diffrn_reflns_theta_full 25.242
_diffrn_reflns_theta_max 27.485
_diffrn_reflns_theta_min 3.297
_diffrn_standards_number 0
_exptl_absorpt_coefficient_mu 0.070
_exptl_absorpt_correction_T_max 0.992
_exptl_absorpt_correction_T_min 0.895
_exptl_absorpt_correction_type multi-scan
_exptl_absorpt_process_details 'REQAB (Rigaku, 1998)'
_exptl_crystal_colour colorless
_exptl_crystal_density_diffrn 1.134
_exptl_crystal_density_method 'not measured'
_exptl_crystal_description prism
_exptl_crystal_F_000 480.00
_exptl_crystal_size_max 0.300
_exptl_crystal_size_mid 0.220
_exptl_crystal_size_min 0.110
_refine_diff_density_max 0.32
_refine_diff_density_min -0.22
_refine_ls_extinction_method none
_refine_ls_goodness_of_fit_ref 1.082
_refine_ls_hydrogen_treatment constr
_refine_ls_number_parameters 299
_refine_ls_number_reflns 5846
_refine_ls_number_restraints 0
_refine_ls_R_factor_all 0.0535
_refine_ls_R_factor_gt 0.0432
_refine_ls_shift/su_max 0.001
_refine_ls_structure_factor_coef Fsqd
_refine_ls_weighting_details 'w = 1/[\s^2^(Fo^2^)+(0.0702P)^2^+0.1116P] where P=(Fo^2^+2Fc^2^)/3'
_refine_ls_weighting_scheme calc
_refine_ls_wR_factor_gt 0.1154
_refine_ls_wR_factor_ref 0.1233
_reflns_Friedel_coverage 0.000
_reflns_number_gt 4535
_reflns_number_total 5846
_reflns_threshold_expression F^2^>2.0\s(F^2^)
_cod_data_source_file ic6b00800_si_002.cif
_cod_data_source_block cyclen_tBuMeArOH
_cod_database_code 4347957
_shelxl_version_number 2014/6

loop_
_space_group_symop_id
_space_group_symop_operation_xyz
1 +X,+Y,+Z
2 -X,-Y,-Z

loop_
_atom_site_label
_atom_site_type_symbol
_atom_site_fract_x
_atom_site_fract_y
_atom_site_fract_z
_atom_site_U_iso_or_equiv
_atom_site_adp_type
_atom_site_occupancy
_atom_site_site_symmetry_order
_atom_site_calc_flag
_atom_site_refinement_flags_posn
_atom_site_refinement_flags_adp
O1 O 0.82722(8) 0.66587(8) 0.76596(7) 0.0254(2) Uani 1 1 d . .
H1 H 0.7786 0.6249 0.8188 0.031 Uiso 1 1 calc R U
O2 O 0.48156(9) 0.22856(8) 1.13711(7) 0.0249(2) Uani 1 1 d . .
H2 H 0.4628 0.2822 1.0896 0.030 Uiso 1 1 calc R U
N1 N 0.76695(10) 0.47135(9) 0.91974(7) 0.0187(2) Uani 1 1 d . .
N2 N 0.50525(9) 0.32583(9) 0.92694(8) 0.0183(2) Uani 1 1 d . .
C1 C 0.76179(12) 0.35865(11) 0.86286(10) 0.0225(2) Uani 1 1 d . .
H1A H 0.7742 0.2781 0.9079 0.027 Uiso 1 1 calc R U
H1B H 0.8416 0.3468 0.7917 0.027 Uiso 1 1 calc R U
C2 C 0.62319(12) 0.37573(12) 0.84192(9) 0.0224(3) Uani 1 1 d . .
H2A H 0.5888 0.4707 0.8308 0.027 Uiso 1 1 calc R U
H2B H 0.6447 0.3319 0.7720 0.027 Uiso 1 1 calc R U
C3 C 0.37118(11) 0.39407(11) 0.91209(9) 0.0200(2) Uani 1 1 d . .
H3A H 0.2984 0.3414 0.9474 0.024 Uiso 1 1 calc R U
H3B H 0.3860 0.4018 0.8326 0.024 Uiso 1 1 calc R U
C4 C 0.31832(12) 0.53064(11) 0.96186(9) 0.0204(2) Uani 1 1 d . .
H4A H 0.4006 0.5694 0.9514 0.025 Uiso 1 1 calc R U
H4B H 0.2603 0.5874 0.9223 0.025 Uiso 1 1 calc R U
C5 C 0.91558(12) 0.46710(11) 0.90728(9) 0.0206(2) Uani 1 1 d . .
H5A H 0.9560 0.3793 0.9316 0.025 Uiso 1 1 calc R U
H5B H 0.9158 0.5326 0.9569 0.025 Uiso 1 1 calc R U
C6 C 1.01050(12) 0.49363(11) 0.79210(9) 0.0193(2) Uani 1 1 d . .
C7 C 0.96412(11) 0.59578(11) 0.72784(9) 0.0198(2) Uani 1 1 d . .
C8 C 1.05645(12) 0.62868(11) 0.62396(9) 0.0217(2) Uani 1 1 d . .
C9 C 1.19488(12) 0.55550(12) 0.58986(10) 0.0243(3) Uani 1 1 d . .
H9 H 1.2597 0.5781 0.5215 0.029 Uiso 1 1 calc R U
C10 C 1.24383(12) 0.45078(12) 0.65036(10) 0.0246(3) Uani 1 1 d . .
C11 C 1.14912(12) 0.42063(11) 0.75127(10) 0.0219(2) Uani 1 1 d . .
H11 H 1.1793 0.3487 0.7935 0.026 Uiso 1 1 calc R U
C12 C 1.00361(14) 0.73667(12) 0.55088(10) 0.0265(3) Uani 1 1 d . .
C13 C 1.12340(16) 0.75562(14) 0.44315(11) 0.0384(3) Uani 1 1 d . .
H13A H 1.1615 0.6732 0.4024 0.046 Uiso 1 1 calc R U
H13B H 1.1988 0.7809 0.4597 0.046 Uiso 1 1 calc R U
H13C H 1.0865 0.8248 0.3985 0.046 Uiso 1 1 calc R U
C14 C 0.94327(15) 0.86911(12) 0.61028(11) 0.0313(3) Uani 1 1 d . .
H14A H 0.8637 0.8606 0.6780 0.038 Uiso 1 1 calc R U
H14B H 0.9104 0.9362 0.5622 0.038 Uiso 1 1 calc R U
H14C H 1.0172 0.8949 0.6284 0.038 Uiso 1 1 calc R U
C15 C 0.88850(16) 0.69742(13) 0.52061(12) 0.0346(3) Uani 1 1 d . .
H15A H 0.8111 0.6827 0.5879 0.042 Uiso 1 1 calc R U
H15B H 0.9289 0.6166 0.4778 0.042 Uiso 1 1 calc R U
H15C H 0.8520 0.7680 0.4767 0.042 Uiso 1 1 calc R U
C16 C 1.39353(14) 0.37182(15) 0.60534(12) 0.0369(3) Uani 1 1 d . .
H16A H 1.4044 0.2936 0.6518 0.044 Uiso 1 1 calc R U
H16B H 1.4594 0.4255 0.6047 0.044 Uiso 1 1 calc R U
H16C H 1.4140 0.3450 0.5302 0.044 Uiso 1 1 calc R U
C17 C 0.52742(12) 0.18144(11) 0.91841(10) 0.0222(2) Uani 1 1 d . .
H17A H 0.5670 0.1576 0.8398 0.027 Uiso 1 1 calc R U
H17B H 0.4348 0.1557 0.9514 0.027 Uiso 1 1 calc R U
C18 C 0.62574(12) 0.10574(11) 0.97506(9) 0.0202(2) Uani 1 1 d . .
C19 C 0.59515(12) 0.13040(11) 1.08613(9) 0.0200(2) Uani 1 1 d . .
C20 C 0.67709(12) 0.05683(11) 1.14560(9) 0.0211(2) Uani 1 1 d . .
C21 C 0.79379(12) -0.03845(11) 1.08707(10) 0.0221(2) Uani 1 1 d . .
H21 H 0.8514 -0.0894 1.1251 0.027 Uiso 1 1 calc R U
C22 C 0.83010(12) -0.06258(11) 0.97541(10) 0.0213(2) Uani 1 1 d . .
C23 C 0.74308(12) 0.00987(11) 0.92106(9) 0.0210(2) Uani 1 1 d . .
H23 H 0.7642 -0.0065 0.8457 0.025 Uiso 1 1 calc R U
C24 C 0.63883(13) 0.07986(12) 1.26900(10) 0.0261(3) Uani 1 1 d . .
C25 C 0.64329(14) 0.22146(13) 1.28835(10) 0.0303(3) Uani 1 1 d . .
H25A H 0.5718 0.2836 1.2654 0.036 Uiso 1 1 calc R U
H25B H 0.7374 0.2379 1.2453 0.036 Uiso 1 1 calc R U
H25C H 0.6235 0.2327 1.3666 0.036 Uiso 1 1 calc R U
C26 C 0.48925(15) 0.05544(15) 1.33300(11) 0.0357(3) Uani 1 1 d . .
H26A H 0.4870 -0.0350 1.3216 0.043 Uiso 1 1 calc R U
H26B H 0.4205 0.1166 1.3065 0.043 Uiso 1 1 calc R U
H26C H 0.4651 0.0691 1.4116 0.043 Uiso 1 1 calc R U
C27 C 0.74182(15) -0.01389(13) 1.31609(11) 0.0329(3) Uani 1 1 d . .
H27A H 0.8381 -0.0009 1.2764 0.040 Uiso 1 1 calc R U
H27B H 0.7383 -0.1048 1.3077 0.040 Uiso 1 1 calc R U
H27C H 0.7148 0.0041 1.3943 0.040 Uiso 1 1 calc R U
C28 C 0.95881(13) -0.16419(11) 0.91620(10) 0.0262(3) Uani 1 1 d . .
H28A H 0.9371 -0.2517 0.9329 0.031 Uiso 1 1 calc R U
H28B H 1.0367 -0.1599 0.9403 0.031 Uiso 1 1 calc R U
H28C H 0.9865 -0.1472 0.8368 0.031 Uiso 1 1 calc R U

loop_
_atom_site_aniso_label
_atom_site_aniso_U_11
_atom_site_aniso_U_22
_atom_site_aniso_U_33
_atom_site_aniso_U_23
_atom_site_aniso_U_13
_atom_site_aniso_U_12
O1 0.0190(4) 0.0253(4) 0.0281(5) 0.0041(3) -0.0057(3) -0.0032(3)
O2 0.0215(4) 0.0249(4) 0.0239(4) -0.0025(3) -0.0038(3) -0.0023(3)
N1 0.0160(5) 0.0221(5) 0.0185(5) 0.0007(4) -0.0050(4) -0.0072(4)
N2 0.0151(5) 0.0200(5) 0.0208(5) -0.0009(4) -0.0060(4) -0.0058(4)
C1 0.0178(6) 0.0234(6) 0.0261(6) -0.0031(5) -0.0047(5) -0.0078(5)
C2 0.0192(6) 0.0302(6) 0.0190(5) -0.0009(5) -0.0052(4) -0.0098(5)
C3 0.0179(6) 0.0259(6) 0.0190(5) 0.0008(4) -0.0085(4) -0.0071(5)
C4 0.0196(6) 0.0226(5) 0.0193(5) 0.0044(4) -0.0071(4) -0.0063(4)
C5 0.0178(6) 0.0229(5) 0.0234(6) 0.0022(4) -0.0089(5) -0.0068(4)
C6 0.0179(6) 0.0206(5) 0.0222(6) -0.0005(4) -0.0078(4) -0.0084(4)
C7 0.0168(6) 0.0199(5) 0.0237(6) -0.0020(4) -0.0072(4) -0.0053(4)
C8 0.0252(6) 0.0214(5) 0.0211(6) -0.0010(4) -0.0090(5) -0.0084(5)
C9 0.0235(6) 0.0290(6) 0.0203(6) -0.0021(5) -0.0038(5) -0.0111(5)
C10 0.0191(6) 0.0284(6) 0.0267(6) -0.0048(5) -0.0075(5) -0.0048(5)
C11 0.0196(6) 0.0232(6) 0.0261(6) -0.0009(5) -0.0110(5) -0.0052(5)
C12 0.0362(7) 0.0223(6) 0.0214(6) 0.0008(5) -0.0103(5) -0.0072(5)
C13 0.0500(9) 0.0350(7) 0.0231(6) 0.0041(5) -0.0063(6) -0.0084(6)
C14 0.0446(8) 0.0230(6) 0.0250(6) 0.0022(5) -0.0101(6) -0.0094(6)
C15 0.0463(8) 0.0289(7) 0.0359(7) 0.0008(6) -0.0257(6) -0.0041(6)
C16 0.0228(7) 0.0490(9) 0.0311(7) -0.0028(6) -0.0044(5) -0.0004(6)
C17 0.0212(6) 0.0214(6) 0.0268(6) -0.0028(5) -0.0100(5) -0.0066(5)
C18 0.0197(6) 0.0183(5) 0.0248(6) -0.0006(4) -0.0075(5) -0.0084(4)
C19 0.0168(6) 0.0184(5) 0.0228(6) -0.0017(4) -0.0025(4) -0.0065(4)
C20 0.0216(6) 0.0225(6) 0.0198(5) 0.0008(4) -0.0050(4) -0.0100(5)
C21 0.0224(6) 0.0208(5) 0.0250(6) 0.0032(5) -0.0093(5) -0.0080(5)
C22 0.0195(6) 0.0182(5) 0.0255(6) -0.0004(4) -0.0054(5) -0.0071(4)
C23 0.0232(6) 0.0202(5) 0.0205(5) -0.0019(4) -0.0062(5) -0.0080(5)
C24 0.0280(6) 0.0298(6) 0.0196(6) 0.0021(5) -0.0061(5) -0.0090(5)
C25 0.0355(7) 0.0337(7) 0.0205(6) -0.0048(5) -0.0066(5) -0.0085(6)
C26 0.0351(8) 0.0451(8) 0.0229(6) 0.0051(6) -0.0033(5) -0.0145(6)
C27 0.0410(8) 0.0372(7) 0.0233(6) 0.0047(5) -0.0139(6) -0.0115(6)
C28 0.0262(6) 0.0220(6) 0.0295(6) -0.0024(5) -0.0093(5) -0.0032(5)

loop_
_atom_type_symbol
_atom_type_description
_atom_type_scat_dispersion_real
_atom_type_scat_dispersion_imag
_atom_type_scat_source
C C 0.0033 0.0016
;
International Tables for Crystallography
(Vol. C, Tables 4.2.6.8 and 6.1.1.4)
;
H H 0.0000 0.0000
;
International Tables for Crystallography
(Vol. C, Table 6.1.1.4)
;
N N 0.0061 0.0033
;
International Tables for Crystallography
(Vol. C, Tables 4.2.6.8 and 6.1.1.4)
;
O O 0.0106 0.0060
;
International Tables for Crystallography
(Vol. C, Tables 4.2.6.8 and 6.1.1.4)
;

loop_
_geom_angle_atom_site_label_1
_geom_angle_atom_site_label_2
_geom_angle_atom_site_label_3
_geom_angle
_geom_angle_site_symmetry_1
_geom_angle_site_symmetry_3
C7 O1 H1 109.5 . .
C19 O2 H2 109.5 . .
C1 N1 C4 111.50(9) . 2_667
C1 N1 C5 109.43(9) . .
C4 N1 C5 108.71(8) 2_667 .
C3 N2 C2 108.42(9) . .
C3 N2 C17 110.98(8) . .
C2 N2 C17 110.59(9) . .
N1 C1 C2 112.91(9) . .
N1 C1 H1A 109.0 . .
C2 C1 H1A 109.0 . .
N1 C1 H1B 109.0 . .
C2 C1 H1B 109.0 . .
H1A C1 H1B 107.8 . .
N2 C2 C1 118.02(9) . .
N2 C2 H2A 107.8 . .
C1 C2 H2A 107.8 . .
N2 C2 H2B 107.8 . .
C1 C2 H2B 107.8 . .
H2A C2 H2B 107.1 . .
N2 C3 C4 111.58(9) . .
N2 C3 H3A 109.3 . .
C4 C3 H3A 109.3 . .
N2 C3 H3B 109.3 . .
C4 C3 H3B 109.3 . .
H3A C3 H3B 108.0 . .
N1 C4 C3 112.57(9) 2_667 .
N1 C4 H4A 109.1 2_667 .
C3 C4 H4A 109.1 . .
N1 C4 H4B 109.1 2_667 .
C3 C4 H4B 109.1 . .
H4A C4 H4B 107.8 . .
N1 C5 C6 114.95(9) . .
N1 C5 H5A 108.5 . .
C6 C5 H5A 108.5 . .
N1 C5 H5B 108.5 . .
C6 C5 H5B 108.5 . .
H5A C5 H5B 107.5 . .
C11 C6 C7 119.29(10) . .
C11 C6 C5 119.76(10) . .
C7 C6 C5 120.84(10) . .
O1 C7 C6 119.76(10) . .
O1 C7 C8 119.12(10) . .
C6 C7 C8 121.12(10) . .
C9 C8 C7 116.74(10) . .
C9 C8 C12 122.10(11) . .
C7 C8 C12 121.12(10) . .
C8 C9 C10 123.70(11) . .
C8 C9 H9 118.1 . .
C10 C9 H9 118.1 . .
C11 C10 C9 117.64(11) . .
C11 C10 C16 121.74(11) . .
C9 C10 C16 120.60(11) . .
C10 C11 C6 121.43(11) . .
C10 C11 H11 119.3 . .
C6 C11 H11 119.3 . .
C13 C12 C15 107.45(11) . .
C13 C12 C8 111.45(11) . .
C15 C12 C8 109.55(10) . .
C13 C12 C14 107.86(10) . .
C15 C12 C14 109.50(11) . .
C8 C12 C14 110.95(10) . .
C12 C13 H13A 109.5 . .
C12 C13 H13B 109.5 . .
H13A C13 H13B 109.5 . .
C12 C13 H13C 109.5 . .
H13A C13 H13C 109.5 . .
H13B C13 H13C 109.5 . .
C12 C14 H14A 109.5 . .
C12 C14 H14B 109.5 . .
H14A C14 H14B 109.5 . .
C12 C14 H14C 109.5 . .
H14A C14 H14C 109.5 . .
H14B C14 H14C 109.5 . .
C12 C15 H15A 109.5 . .
C12 C15 H15B 109.5 . .
H15A C15 H15B 109.5 . .
C12 C15 H15C 109.5 . .
H15A C15 H15C 109.5 . .
H15B C15 H15C 109.5 . .
C10 C16 H16A 109.5 . .
C10 C16 H16B 109.5 . .
H16A C16 H16B 109.5 . .
C10 C16 H16C 109.5 . .
H16A C16 H16C 109.5 . .
H16B C16 H16C 109.5 . .
N2 C17 C18 112.78(9) . .
N2 C17 H17A 109.0 . .
C18 C17 H17A 109.0 . .
N2 C17 H17B 109.0 . .
C18 C17 H17B 109.0 . .
H17A C17 H17B 107.8 . .
C23 C18 C19 119.41(11) . .
C23 C18 C17 121.66(10) . .
C19 C18 C17 118.91(10) . .
O2 C19 C18 118.58(10) . .
O2 C19 C20 119.80(10) . .
C18 C19 C20 121.61(10) . .
C21 C20 C19 116.44(10) . .
C21 C20 C24 122.15(11) . .
C19 C20 C24 121.41(10) . .
C20 C21 C22 123.40(11) . .
C20 C21 H21 118.3 . .
C22 C21 H21 118.3 . .
C23 C22 C21 117.98(11) . .
C23 C22 C28 121.01(11) . .
C21 C22 C28 121.01(10) . .
C18 C23 C22 121.09(11) . .
C18 C23 H23 119.5 . .
C22 C23 H23 119.5 . .
C27 C24 C26 107.73(10) . .
C27 C24 C20 111.78(10) . .
C26 C24 C20 109.32(10) . .
C27 C24 C25 107.63(11) . .
C26 C24 C25 109.58(11) . .
C20 C24 C25 110.73(10) . .
C24 C25 H25A 109.5 . .
C24 C25 H25B 109.5 . .
H25A C25 H25B 109.5 . .
C24 C25 H25C 109.5 . .
H25A C25 H25C 109.5 . .
H25B C25 H25C 109.5 . .
C24 C26 H26A 109.5 . .
C24 C26 H26B 109.5 . .
H26A C26 H26B 109.5 . .
C24 C26 H26C 109.5 . .
H26A C26 H26C 109.5 . .
H26B C26 H26C 109.5 . .
C24 C27 H27A 109.5 . .
C24 C27 H27B 109.5 . .
H27A C27 H27B 109.5 . .
C24 C27 H27C 109.5 . .
H27A C27 H27C 109.5 . .
H27B C27 H27C 109.5 . .
C22 C28 H28A 109.5 . .
C22 C28 H28B 109.5 . .
H28A C28 H28B 109.5 . .
C22 C28 H28C 109.5 . .
H28A C28 H28C 109.5 . .
H28B C28 H28C 109.5 . .

loop_
_geom_bond_atom_site_label_1
_geom_bond_atom_site_label_2
_geom_bond_distance
_geom_bond_site_symmetry_2
O1 C7 1.3688(14) .
O1 H1 0.8400 .
O2 C19 1.3729(14) .
O2 H2 0.8400 .
N1 C1 1.4759(14) .
N1 C4 1.4767(14) 2_667
N1 C5 1.4817(14) .
N2 C3 1.4787(14) .
N2 C2 1.4841(14) .
N2 C17 1.4844(14) .
C1 C2 1.5270(16) .
C1 H1A 0.9900 .
C1 H1B 0.9900 .
C2 H2A 0.9900 .
C2 H2B 0.9900 .
C3 C4 1.5245(16) .
C3 H3A 0.9900 .
C3 H3B 0.9900 .
C4 N1 1.4767(14) 2_667
C4 H4A 0.9900 .
C4 H4B 0.9900 .
C5 C6 1.5095(15) .
C5 H5A 0.9900 .
C5 H5B 0.9900 .
C6 C11 1.3946(16) .
C6 C7 1.3982(15) .
C7 C8 1.4124(16) .
C8 C9 1.3912(17) .
C8 C12 1.5385(16) .
C9 C10 1.3945(17) .
C9 H9 0.9500 .
C10 C11 1.3871(17) .
C10 C16 1.5074(17) .
C11 H11 0.9500 .
C12 C13 1.5340(17) .
C12 C15 1.5357(18) .
C12 C14 1.5389(17) .
C13 H13A 0.9800 .
C13 H13B 0.9800 .
C13 H13C 0.9800 .
C14 H14A 0.9800 .
C14 H14B 0.9800 .
C14 H14C 0.9800 .
C15 H15A 0.9800 .
C15 H15B 0.9800 .
C15 H15C 0.9800 .
C16 H16A 0.9800 .
C16 H16B 0.9800 .
C16 H16C 0.9800 .
C17 C18 1.5067(16) .
C17 H17A 0.9900 .
C17 H17B 0.9900 .
C18 C23 1.3889(16) .
C18 C19 1.4035(16) .
C19 C20 1.4051(16) .
C20 C21 1.3987(17) .
C20 C24 1.5416(16) .
C21 C22 1.3994(16) .
C21 H21 0.9500 .
C22 C23 1.3904(16) .
C22 C28 1.5028(16) .
C23 H23 0.9500 .
C24 C27 1.5331(17) .
C24 C26 1.5414(18) .
C24 C25 1.5427(18) .
C25 H25A 0.9800 .
C25 H25B 0.9800 .
C25 H25C 0.9800 .
C26 H26A 0.9800 .
C26 H26B 0.9800 .
C26 H26C 0.9800 .
C27 H27A 0.9800 .
C27 H27B 0.9800 .
C27 H27C 0.9800 .
C28 H28A 0.9800 .
C28 H28B 0.9800 .
C28 H28C 0.9800 .

loop_
_geom_hbond_atom_site_label_D
_geom_hbond_atom_site_label_H
_geom_hbond_atom_site_label_A
_geom_hbond_distance_DA
_geom_hbond_distance_DH
_geom_hbond_distance_HA
_geom_hbond_angle_DHA
_geom_hbond_publ_flag
O1 H1 N1 2.7302(13) 0.840 1.974 149.3 no
O2 H2 N2 2.7753(14) 0.840 2.033 146.9 no

loop_
_geom_torsion_atom_site_label_1
_geom_torsion_atom_site_label_2
_geom_torsion_atom_site_label_3
_geom_torsion_atom_site_label_4
_geom_torsion
_geom_torsion_site_symmetry_1
_geom_torsion_site_symmetry_4
C4 N1 C1 C2 76.64(11) 2_667 .
C5 N1 C1 C2 -163.06(9) . .
C3 N2 C2 C1 158.93(10) . .
C17 N2 C2 C1 -79.19(12) . .
N1 C1 C2 N2 -90.71(12) . .
C2 N2 C3 C4 -79.92(11) . .
C17 N2 C3 C4 158.43(9) . .
N2 C3 C4 N1 -85.63(11) . 2_667
C1 N1 C5 C6 68.80(12) . .
C4 N1 C5 C6 -169.21(9) 2_667 .
N1 C5 C6 C11 -140.03(10) . .
N1 C5 C6 C7 43.77(14) . .
C11 C6 C7 O1 178.35(10) . .
C5 C6 C7 O1 -5.44(16) . .
C11 C6 C7 C8 -1.94(16) . .
C5 C6 C7 C8 174.27(10) . .
O1 C7 C8 C9 179.16(10) . .
C6 C7 C8 C9 -0.55(16) . .
O1 C7 C8 C12 -3.23(16) . .
C6 C7 C8 C12 177.06(10) . .
C7 C8 C9 C10 2.34(18) . .
C12 C8 C9 C10 -175.25(11) . .
C8 C9 C10 C11 -1.51(18) . .
C8 C9 C10 C16 176.94(11) . .
C9 C10 C11 C6 -1.17(17) . .
C16 C10 C11 C6 -179.60(11) . .
C7 C6 C11 C10 2.84(17) . .
C5 C6 C11 C10 -173.41(10) . .
C9 C8 C12 C13 -3.24(16) . .
C7 C8 C12 C13 179.27(11) . .
C9 C8 C12 C15 115.53(13) . .
C7 C8 C12 C15 -61.96(14) . .
C9 C8 C12 C14 -123.46(12) . .
C7 C8 C12 C14 59.06(15) . .
C3 N2 C17 C18 -157.32(9) . .
C2 N2 C17 C18 82.31(11) . .
N2 C17 C18 C23 -127.23(11) . .
N2 C17 C18 C19 54.68(13) . .
C23 C18 C19 O2 177.81(10) . .
C17 C18 C19 O2 -4.06(15) . .
C23 C18 C19 C20 -2.59(16) . .
C17 C18 C19 C20 175.55(10) . .
O2 C19 C20 C21 -177.93(10) . .
C18 C19 C20 C21 2.48(16) . .
O2 C19 C20 C24 2.56(16) . .
C18 C19 C20 C24 -177.04(10) . .
C19 C20 C21 C22 -0.29(17) . .
C24 C20 C21 C22 179.22(10) . .
C20 C21 C22 C23 -1.75(17) . .
C20 C21 C22 C28 178.56(10) . .
C19 C18 C23 C22 0.43(17) . .
C17 C18 C23 C22 -177.66(10) . .
C21 C22 C23 C18 1.66(16) . .
C28 C22 C23 C18 -178.64(10) . .
C21 C20 C24 C27 -0.65(16) . .
C19 C20 C24 C27 178.84(10) . .
C21 C20 C24 C26 -119.83(12) . .
C19 C20 C24 C26 59.65(14) . .
C21 C20 C24 C25 119.34(12) . .
C19 C20 C24 C25 -61.17(15) . .
